data_2016902
loop_
_publ_author_name
'Banks, R. E.'
'Besheesh, M. K.'
'Pritchard, R. G.'
'Sharif, I.'

_publ_section_title
;
 Quinuclidine-trifluoromonoborane: a (1/1) Lewis base-Lewis acid
 complex
;
_journal_issue 10
_journal_name_full 'Acta Crystallographica Section C'
_journal_page_first 1804
_journal_page_last 1806
_journal_paper_doi 10.1107/S0108270193003658
_journal_volume 49
_journal_year 1993
_chemical_formula_moiety 'C7 H13 F3 N1 B1'
_chemical_formula_sum 'C7 H13 B F3 N'
_chemical_formula_weight 178.99
_chemical_melting_point 438.0(10)
_chemical_name_systematic
;
Quinuclidine-trifluoromonoborane
;
_space_group_IT_number 11
_symmetry_cell_setting monoclinic
_symmetry_space_group_name_Hall '-P 2yb'
_symmetry_space_group_name_H-M 'P 1 21/m 1'
_cell_angle_alpha 90
_cell_angle_beta 93.91(3)
_cell_angle_gamma 90
_cell_formula_units_Z 2.00
_cell_length_a 7.905(3)
_cell_length_b 8.796(3)
_cell_length_c 6.167(2)
_cell_measurement_reflns_used 20
_cell_measurement_temperature 296.0
_cell_measurement_theta_max 26.64
_cell_measurement_theta_min 11.16
_cell_volume 427.8(3)
_computing_cell_refinement 'Enraf-Nonius CAD4 Diffractometer Control'
_computing_data_collection 'Enraf-Nonius CAD4 Diffractometer Control'
_computing_data_reduction 'TEXSAN PROCESS (Molecular Structure Corporation, 1985)'
_computing_molecular_graphics 'TEXSAN; ORTEPII (Johnson, 1976)'
_computing_publication_material 'TEXSAN FINISH'
_computing_structure_refinement 'TEXSAN LS'
_computing_structure_solution 'TEXSAN; MITHRIL (Gilmore,1984)'
_diffrn_ambient_temperature 296
_diffrn_measurement_device CAD-4
_diffrn_measurement_method \w/2\q
_diffrn_radiation_monochromator graphite
_diffrn_radiation_source 'X-ray tube'
_diffrn_radiation_type MoK\a
_diffrn_radiation_wavelength 0.71069
_diffrn_reflns_av_R_equivalents 0.033
_diffrn_reflns_limit_h_max 9
_diffrn_reflns_limit_h_min 0
_diffrn_reflns_limit_k_max 10
_diffrn_reflns_limit_k_min 0
_diffrn_reflns_limit_l_max 7
_diffrn_reflns_limit_l_min -7
_diffrn_reflns_number 785
_diffrn_reflns_theta_max 23.97
_diffrn_reflns_theta_min 1.0
_diffrn_standards_decay_% 0.00
_diffrn_standards_interval_count 150
_diffrn_standards_number 3
_exptl_absorpt_coefficient_mu 0.1202
_exptl_crystal_colour colourless
_exptl_crystal_density_diffrn 1.389
_exptl_crystal_description plate
_exptl_crystal_F_000 188.00
_exptl_crystal_size_max 0.40
_exptl_crystal_size_mid 0.40
_exptl_crystal_size_min 0.20
_refine_diff_density_max -0.15044
_refine_diff_density_min 0.15216
_refine_ls_extinction_method 'Not applied'
_refine_ls_goodness_of_fit_obs 2.789
_refine_ls_hydrogen_treatment refall
_refine_ls_matrix_type full
_refine_ls_number_parameters 91
_refine_ls_number_reflns 440
_refine_ls_number_restraints 0
_refine_ls_R_factor_obs 0.0473
_refine_ls_shift/esd_max 0.0022
_refine_ls_structure_factor_coef F
_refine_ls_weighting_scheme sigma
_refine_ls_wR_factor_obs 0.0322
_reflns_number_observed 440
_reflns_number_total 720
_reflns_observed_criterion I>2\s(I)
_cod_data_source_file al1050.cif
_cod_data_source_block U150
_cod_depositor_comments
;
The following automatic conversions were performed:

'_chemical_melting_point' value '437-439' was changed to '438.0(10)'
- the average value was taken and precision was estimated.

Automatic conversion script
Id: cif_fix_values 1646 2011-03-28 12:23:43Z adriana 

The following automatic conversions were performed:

'_chemical_melting_point' value '437-439' was changed to '438.0(10)'
- the average value was taken and precision was estimated.

Automatic conversion script
Id: cif_fix_values 1715 2011-07-08 13:25:40Z adriana 
;
_cod_original_cell_volume 427.8(5)
_cod_original_sg_symbol_H-M 'P 21/m                 '
_cod_original_formula_sum 'C7 H13 B1 F3 N1'
_cod_database_code 2016902

loop_
_symmetry_equiv_pos_as_xyz
x,y,z
-x,1/2+y,-z
x,1/2-y,z
-x,-y,-z

loop_
_atom_site_aniso_label
_atom_site_aniso_U_11
_atom_site_aniso_U_22
_atom_site_aniso_U_33
_atom_site_aniso_U_12
_atom_site_aniso_U_13
_atom_site_aniso_U_23
F1 0.0560(10) 0.056(2) 0.098(2) -0.0160(10) 0.0080(10) 0.0090(10)
F2 0.073(2) 0.073(2) 0.056(2) 0.0000 -0.019(2) 0.0000
N1 0.045(3) 0.029(3) 0.040(3) 0.0000 0.006(2) 0.0000
C1 0.059(4) 0.058(5) 0.044(4) 0.0000 0.004(3) 0.0000
C2 0.059(4) 0.062(5) 0.053(4) 0.0000 -0.002(3) 0.0000
C3 0.047(4) 0.074(5) 0.054(4) 0.0000 0.003(3) 0.0000
C4 0.053(3) 0.088(4) 0.089(4) -0.025(3) 0.002(3) 0.029(4)
C5 0.061(3) 0.046(3) 0.064(3) -0.009(3) 0.006(3) 0.013(3)
B1 0.044(5) 0.037(4) 0.079(6) 0.0000 0.002(4) 0.0000

loop_
_atom_site_label
_atom_site_fract_x
_atom_site_fract_y
_atom_site_fract_z
_atom_site_U_iso_or_equiv
F1 0.3239(3) 0.1213(3) 0.2780(3) 0.0700
F2 0.3755(4) 0.2500 -0.0281(5) 0.0684
N1 0.5916(5) 0.2500 0.2688(7) 0.0380
C1 0.6217(8) 0.2500 0.5092(10) 0.0535
C2 0.8092(8) 0.2500 0.5790(10) 0.0584
C3 0.9123(8) 0.2500 0.3843(10) 0.0584
C4 0.8646(5) 0.3895(7) 0.2464(9) 0.0765
C5 0.6775(6) 0.3883(6) 0.1798(8) 0.0571
B1 0.3930(8) 0.2500 0.1980(10) 0.0533
H1 0.570(4) 0.157(4) 0.562(6) 0.10(2)
H2 0.833(4) 0.162(4) 0.684(6) 0.11(2)
H3 1.037(6) 0.2500 0.438(7) 0.060(10)
H4A 0.944(5) 0.381(5) 0.139(6) 0.10(2)
H4B 0.900(6) 0.474(6) 0.326(7) 0.13(2)
H5A 0.650(5) 0.380(5) 0.042(6) 0.10(2)
H5B 0.624(4) 0.469(4) 0.254(5) 0.080(10)

loop_
_geom_angle_atom_site_label_1
_geom_angle_atom_site_label_2
_geom_angle_atom_site_label_3
_geom_angle_site_symmetry_1
_geom_angle_site_symmetry_2
_geom_angle_site_symmetry_3
_geom_angle
_geom_angle_publ_flag
C1 N1 C5 . . . 108.5(3) yes
C1 N1 B1 . . . 111.0(4) yes
C5 N1 C5 . . . 106.9(5) yes
C5 N1 B1 . . . 110.9(3) yes
N1 C1 C2 . . . 111.8(5) yes
C1 C2 C3 . . . 110.2(5) yes
C2 C3 C4 . . . 108.7(4) yes
C4 C3 C4 . . . 107.1(6) yes
C3 C4 C5 . . . 110.3(4) yes
N1 C5 C4 . . . 111.2(4) yes
F1 B1 F1 . . . 112.2(6) yes
F1 B1 F2 . . . 110.3(4) yes
F1 B1 N1 . . . 108.1(3) yes
F2 B1 N1 . . . 107.5(5) yes

loop_
_geom_bond_atom_site_label_1
_geom_bond_atom_site_label_2
_geom_bond_site_symmetry_1
_geom_bond_site_symmetry_2
_geom_bond_distance
_geom_bond_publ_flag
F1 B1 . . 1.364(4) yes
F2 B1 . . 1.392(8) yes
N1 C1 . . 1.486(6) yes
N1 C5 . . 1.514(5) yes
N1 B1 . . 1.601(7) yes
C1 C2 . . 1.516(8) yes
C2 C3 . . 1.499(8) yes
C3 C4 . . 1.525(5) yes
C4 C5 . . 1.508(6) yes
